data_7125364
loop_
_publ_author_name
'Cheng, Lin'
'Zhang, Haiyang'
'Dong, Yunhong'
'Zhao, Yanxia'
'Yu, Yang'
'Cao, Liping'

_publ_section_title
;
 Tetraphenylethene-based tetracationic cyclophanes and their selective
 recognition for amino acids and adenosine derivatives in water.
;
_journal_issue 16
_journal_name_full 'Chemical communications (Cambridge, England)'
_journal_page_first 2372
_journal_page_last 2375
_journal_paper_doi 10.1039/c9cc00599d
_journal_volume 55
_journal_year 2019
_chemical_formula_moiety 'C56 H46 N4, 4(F6 P), (C H2 Cl2), 0.5(C H Cl3)'
_chemical_formula_sum 'C57.5 H48.5 Cl3.5 F24 N4 P4'
_chemical_formula_weight 1499.46
_space_group_crystal_system monoclinic
_space_group_IT_number 14
_space_group_name_Hall '-P 2ybc'
_space_group_name_H-M_alt 'P 1 21/c 1'
_atom_sites_solution_hydrogens geom
_atom_sites_solution_primary dual
_atom_sites_solution_secondary difmap
_audit_creation_date 2019-01-21
_audit_creation_method
;
Olex2 1.2
(compiled 2018.05.29 svn.r3508 for OlexSys, GUI svn.r5506)
;
_audit_update_record
;
2019-01-23 deposited with the CCDC.
2019-02-06 downloaded from the CCDC.
;
_cell_angle_alpha 90
_cell_angle_beta 91.3700(10)
_cell_angle_gamma 90
_cell_formula_units_Z 4
_cell_length_a 28.8044(17)
_cell_length_b 13.8129(8)
_cell_length_c 17.8677(10)
_cell_measurement_reflns_used 9984
_cell_measurement_temperature 153(2)
_cell_measurement_theta_max 23.54
_cell_measurement_theta_min 2.32
_cell_volume 7107.0(7)
_computing_cell_refinement 'SAINT V.8.37A (Bruker AXS Inc., 2016)'
_computing_data_collection 'APEX3 v.2016.9-0 (Bruker AXS Inc., 2016)'
_computing_data_reduction 'SAINT V.8.37A (Bruker AXS Inc., 2016)'
_computing_molecular_graphics 'Olex2 (Dolomanov et al., 2009)'
_computing_publication_material 'Olex2 (Dolomanov et al., 2009)'
_computing_structure_refinement 'XL (Sheldrick, 2008)'
_computing_structure_solution 'SHELXT 2014/5 (Sheldrick, 2014)'
_diffrn_ambient_temperature 153(2)
_diffrn_measured_fraction_theta_full 0.999
_diffrn_measured_fraction_theta_max 0.996
_diffrn_measurement_device_type 'Bruker D8 Venture photon II'
_diffrn_measurement_method '\f and \w scans'
_diffrn_radiation_source 'fine-focus sealed tube'
_diffrn_radiation_type MoK\a
_diffrn_radiation_wavelength 0.71073
_diffrn_reflns_av_R_equivalents 0.0512
_diffrn_reflns_av_unetI/netI 0.0371
_diffrn_reflns_Laue_measured_fraction_full 0.999
_diffrn_reflns_Laue_measured_fraction_max 0.996
_diffrn_reflns_limit_h_max 34
_diffrn_reflns_limit_h_min -30
_diffrn_reflns_limit_k_max 16
_diffrn_reflns_limit_k_min -16
_diffrn_reflns_limit_l_max 21
_diffrn_reflns_limit_l_min -18
_diffrn_reflns_number 79616
_diffrn_reflns_point_group_measured_fraction_full 0.999
_diffrn_reflns_point_group_measured_fraction_max 0.996
_diffrn_reflns_theta_full 25.242
_diffrn_reflns_theta_max 25.404
_diffrn_reflns_theta_min 2.280
_diffrn_standards_number 0
_exptl_absorpt_coefficient_mu 0.339
_exptl_absorpt_correction_T_max 0.7452
_exptl_absorpt_correction_T_min 0.6991
_exptl_absorpt_correction_type multi-scan
_exptl_absorpt_process_details
'SADABS-2016/2 (Bruker,2016/2) was used for absorption correction. wR2(int) was 0.1135 before and 0.0618 after correction. The Ratio of minimum to maximum transmission is 0.9381. The \l/2 correction factor is Not present.'
_exptl_crystal_colour yellow
_exptl_crystal_colour_primary yellow
_exptl_crystal_density_diffrn 1.401
_exptl_crystal_description block
_exptl_crystal_F_000 3028
_exptl_crystal_size_max 0.25
_exptl_crystal_size_mid 0.2
_exptl_crystal_size_min 0.2
_platon_squeeze_details
;
In each unit cell, 4 dichloromethane and 2 trichloromethane
solvent molecules were found to be severely disordered and therefore 
removed by PLATON (Ver. 201118)'s SQUEEZE subroutine. Approximately 
280 electron equivalents were removed from the unit cell. 
The total void volume was 1804 ? indicated by PLATON, 
equivalent to 25.38 % of the unit cell?s total volume.
;
_refine_diff_density_max 0.880
_refine_diff_density_min -1.062
_refine_diff_density_rms 0.089
_refine_ls_extinction_method none
_refine_ls_goodness_of_fit_ref 1.082
_refine_ls_hydrogen_treatment constr
_refine_ls_matrix_type full
_refine_ls_number_parameters 903
_refine_ls_number_reflns 13052
_refine_ls_number_restraints 1587
_refine_ls_restrained_S_all 1.078
_refine_ls_R_factor_all 0.1145
_refine_ls_R_factor_gt 0.0998
_refine_ls_shift/su_max 0.001
_refine_ls_shift/su_mean 0.000
_refine_ls_structure_factor_coef Fsqd
_refine_ls_weighting_details 'w=1/[\s^2^(Fo^2^)+(0.1279P)^2^+20.2253P] where P=(Fo^2^+2Fc^2^)/3'
_refine_ls_weighting_scheme calc
_refine_ls_wR_factor_gt 0.2686
_refine_ls_wR_factor_ref 0.2799
_reflns_Friedel_coverage 0.000
_reflns_number_gt 10040
_reflns_number_total 13052
_reflns_threshold_expression 'I > 2\s(I)'
_cod_data_source_file c9cc00599d2.cif
_cod_data_source_block 1_a
_cod_original_sg_symbol_H-M 'P  21/c '
_cod_original_formula_sum 'C57.50 H48.50 Cl3.50 F24 N4 P4'
_cod_database_code 7125364
_shelx_shelxl_version_number 2018/3
_shelx_space_group_comment
;
The symmetry employed for this shelxl refinement is uniquely defined
by the following loop, which should always be used as a source of
symmetry information in preference to the above space-group names.
They are only intended as comments.
;
_shelx_estimated_absorpt_t_max 0.935
_shelx_estimated_absorpt_t_min 0.920
_olex2_refinement_description
;
1. Fixed Uiso
 At 1.2 times of:
  All C(H) groups, All C(H,H) groups
2. Shared sites
{P3, P5}
3. Restrained distances
 F24-F18 \\sim P5-F18
 with sigma of 0.02
 N1-F18 \\sim F13A-F18
 with sigma of 0.02
 N2-F18 \\sim F14A-F18
 with sigma of 0.02
 N3-F18 \\sim F15A-F18
 with sigma of 0.02
 N4-F18 \\sim F16A-F18
 with sigma of 0.02
 P1-F18 \\sim F17A-F18
 with sigma of 0.02
 F19-F17 \\sim F18A-F17
 with sigma of 0.02
 F20-F17 \\sim F19A-F17
 with sigma of 0.02
 F21-F17 \\sim F20A-F17
 with sigma of 0.02
 F22-F17 \\sim F21A-F17
 with sigma of 0.02
 F23-F17 \\sim F22A-F17
 with sigma of 0.02
 P2-F17 \\sim F23A-F17
 with sigma of 0.02
4. Uiso/Uaniso restraints and constraints
P3 \\sim F13 \\sim F14 \\sim F15 \\sim F17 \\sim F18 \\sim P5 \\sim F13A \\sim
F14A \\sim F15A \\sim F16A \\sim F17A \\sim F18A \\sim F19 \\sim F20 \\sim F21
\\sim F22 \\sim F23 \\sim F24 \\sim P4 \\sim F19A \\sim F20A \\sim F21A \\sim
F22A \\sim F23A \\sim F24A: within 2A with sigma of 0.04 and sigma for terminal
atoms of 0.08
F19 \\sim F20 \\sim F21 \\sim F22 \\sim F23 \\sim F24 \\sim P4 \\sim F19A \\sim
F20A \\sim F21A \\sim F22A \\sim F23A \\sim F24A: within 2A with sigma of 0.01
and sigma for terminal atoms of 0.02
P3 \\sim F13 \\sim F14 \\sim F15 \\sim F16 \\sim F17 \\sim F18 \\sim P5 \\sim
F13A \\sim F14A \\sim F15A \\sim F16A \\sim F17A \\sim F18A: within 2A with
sigma of 0.01 and sigma for terminal atoms of 0.02
C1 \\sim C2 \\sim C3 \\sim C4 \\sim C5 \\sim C6 \\sim C7 \\sim C8 \\sim C9
\\sim C10 \\sim C11 \\sim C12 \\sim C13 \\sim C14 \\sim C15 \\sim C16 \\sim C17
\\sim C18 \\sim C19 \\sim C20 \\sim C21 \\sim C22 \\sim C23 \\sim C24 \\sim C25
\\sim C26 \\sim C27 \\sim C28 \\sim C29 \\sim C30 \\sim C31 \\sim C32 \\sim C33
\\sim C34 \\sim C35 \\sim C36 \\sim C37 \\sim C38 \\sim C39 \\sim C40 \\sim C41
\\sim C42 \\sim C43 \\sim C44 \\sim C45 \\sim C46 \\sim C47 \\sim C48 \\sim C49
\\sim C50 \\sim C51 \\sim C52 \\sim C53 \\sim C54 \\sim C55 \\sim C56 \\sim F1
\\sim F2 \\sim F3 \\sim F4 \\sim F5 \\sim F6 \\sim F7 \\sim F8 \\sim F9 \\sim
F10 \\sim F11 \\sim F12 \\sim F19 \\sim F20 \\sim F21 \\sim F22 \\sim F23 \\sim
F24 \\sim N1 \\sim N2 \\sim N3 \\sim N4: within 2A with sigma of 0.04 and sigma
for terminal atoms of 0.08
Uanis(P3) = Uanis(P5)
5. Rigid body (RIGU) restrains
 F19, F20, F21, F22, F23, F24, P4, F19A, F20A, F21A, F22A, F23A, F24A, P3, F13,
  F14, F15, F16, F17, F18, P5, F13A, F14A, F15A, F16A, F17A, F18A
 with sigma for 1-2 distances of 0.004 and sigma for 1-3 distances of 0.004
 C1, C2, C3, C4, C5, C6, C7, C8, C9, C10, C11, C12, C13, C14, C15, C16, C17,
 C18, C19, C20, C21, C22, C23, C24, C25, C26, C27, C28, C29, C30, C31, C32, C33,
  C34, C35, C36, C37, C38, C39, C40, C41, C42, C43, C44, C45, C46, C47, C48,
 C49, C50, C51, C52, C53, C54, C55, C56, F1, F2, F3, F4, F5, F6, F7, F8, F9,
 F10, F11, F12, F19, F20, F21, F22, F23, F24, N1, N2, N3, N4
 with sigma for 1-2 distances of 0.004 and sigma for 1-3 distances of 0.004
6. Others
 Sof(F19A)=Sof(F20A)=Sof(F21A)=Sof(F22A)=Sof(F23A)=Sof(F24A)=1-FVAR(1)
 Sof(F19)=Sof(F20)=Sof(F21)=Sof(F22)=Sof(F23)=Sof(F24)=FVAR(1)
 Sof(P5)=Sof(F13A)=Sof(F14A)=Sof(F15A)=Sof(F16A)=Sof(F17A)=Sof(F18A)=1-FVAR(2)
 Sof(P3)=Sof(F13)=Sof(F14)=Sof(F15)=Sof(F16)=Sof(F17)=Sof(F18)=FVAR(2)
7.a Secondary CH2 refined with riding coordinates:
 C27(H27A,H27B), C28(H28A,H28B), C39(H39A,H39B), C46(H46A,H46B)
7.b Aromatic/amide H refined with riding coordinates:
 C1(H1), C2(H2), C3(H3), C4(H4), C6(H6), C9(H9), C10(H10), C11(H11), C12(H12),
 C13(H13), C16(H16), C17(H17), C19(H19), C20(H20), C22(H22), C23(H23), C25(H25),
  C26(H26), C29(H29), C30(H30), C32(H32), C33(H33), C35(H35), C36(H36),
 C37(H37), C38(H38), C41(H41), C42(H42), C44(H44), C45(H45), C47(H47), C48(H48),
  C50(H50), C51(H51), C53(H53), C54(H54), C55(H55), C56(H56)
;
_olex2_submission_special_instructions 'No special instructions were received'

loop_
_space_group_symop_operation_xyz
'x, y, z'
'-x, y+1/2, -z+1/2'
'-x, -y, -z'
'x, -y-1/2, z-1/2'

loop_
_atom_site_label
_atom_site_type_symbol
_atom_site_fract_x
_atom_site_fract_y
_atom_site_fract_z
_atom_site_U_iso_or_equiv
_atom_site_adp_type
_atom_site_occupancy
_atom_site_site_symmetry_order
_atom_site_calc_flag
_atom_site_refinement_flags_posn
_atom_site_refinement_flags_adp
_atom_site_refinement_flags_occupancy
_atom_site_disorder_assembly
_atom_site_disorder_group
C1 C 1.05649(19) 0.9580(4) 0.7413(4) 0.0584(14) Uani 1 1 d . U . . .
H1 H 1.056325 0.935718 0.690971 0.070 Uiso 1 1 calc R . . . .
C2 C 1.0938(2) 0.9406(4) 0.7869(4) 0.0610(14) Uani 1 1 d . U . . .
H2 H 1.120031 0.907197 0.768461 0.073 Uiso 1 1 calc R . . . .
C3 C 1.09355(19) 0.9719(4) 0.8610(4) 0.0567(14) Uani 1 1 d . U . . .
H3 H 1.119581 0.959188 0.893191 0.068 Uiso 1 1 calc R . . . .
C4 C 1.01806(18) 1.0087(4) 0.7680(3) 0.0520(13) Uani 1 1 d . U . . .
H4 H 0.992216 1.021431 0.735451 0.062 Uiso 1 1 calc R . . . .
C5 C 1.01757(16) 1.0400(3) 0.8406(3) 0.0436(11) Uani 1 1 d . U . . .
C6 C 1.05674(17) 1.0202(4) 0.8876(3) 0.0499(13) Uani 1 1 d . U . . .
H6 H 1.057064 1.041102 0.938282 0.060 Uiso 1 1 calc R . . . .
C7 C 0.97772(17) 1.0939(3) 0.8709(3) 0.0430(11) Uani 1 1 d . U . . .
C8 C 0.99067(18) 1.1889(3) 0.9088(3) 0.0479(12) Uani 1 1 d . U . . .
C9 C 1.0161(2) 1.2567(4) 0.8692(4) 0.0599(14) Uani 1 1 d . U . . .
H9 H 1.024020 1.243494 0.818916 0.072 Uiso 1 1 calc R . . . .
C10 C 1.0302(2) 1.3434(4) 0.9022(5) 0.0750(18) Uani 1 1 d . U . . .
H10 H 1.047492 1.389439 0.874837 0.090 Uiso 1 1 calc R . . . .
C11 C 1.0185(2) 1.3613(4) 0.9753(5) 0.0759(19) Uani 1 1 d . U . . .
H11 H 1.028421 1.419677 0.998848 0.091 Uiso 1 1 calc R . . . .
C12 C 0.9919(3) 1.2937(5) 1.0156(4) 0.081(2) Uani 1 1 d . U . . .
H12 H 0.983500 1.307630 1.065542 0.098 Uiso 1 1 calc R . . . .
C13 C 0.9780(2) 1.2068(4) 0.9824(4) 0.0621(15) Uani 1 1 d . U . . .
H13 H 0.960384 1.160804 1.009179 0.075 Uiso 1 1 calc R . . . .
C14 C 0.93381(17) 1.0625(3) 0.8651(3) 0.0409(10) Uani 1 1 d . U . . .
C15 C 0.92183(15) 0.9644(3) 0.8343(3) 0.0375(10) Uani 1 1 d . U . . .
C16 C 0.93857(19) 0.8792(4) 0.8664(3) 0.0541(14) Uani 1 1 d . U . . .
H16 H 0.959168 0.882445 0.908633 0.065 Uiso 1 1 calc R . . . .
C17 C 0.9259(2) 0.7912(4) 0.8382(4) 0.0601(16) Uani 1 1 d . U . . .
H17 H 0.937753 0.734200 0.861538 0.072 Uiso 1 1 calc R . . . .
C18 C 0.89688(16) 0.7831(4) 0.7777(3) 0.0444(11) Uani 1 1 d . U . . .
C19 C 0.87949(18) 0.8665(4) 0.7445(3) 0.0513(13) Uani 1 1 d . U . . .
H19 H 0.859150 0.862246 0.701954 0.062 Uiso 1 1 calc R . . . .
C20 C 0.89179(17) 0.9554(4) 0.7732(3) 0.0467(12) Uani 1 1 d . U . . .
H20 H 0.879300 1.012153 0.750505 0.056 Uiso 1 1 calc R . . . .
C21 C 0.89239(17) 1.1191(3) 0.8882(3) 0.0421(10) Uani 1 1 d . U . . .
C22 C 0.88635(18) 1.2174(3) 0.8698(3) 0.0454(11) Uani 1 1 d . U . . .
H22 H 0.909552 1.249829 0.842438 0.054 Uiso 1 1 calc R . . . .
C23 C 0.84723(19) 1.2678(4) 0.8910(3) 0.0518(12) Uani 1 1 d . U . . .
H23 H 0.843474 1.333956 0.877616 0.062 Uiso 1 1 calc R . . . .
C24 C 0.81290(18) 1.2200(4) 0.9325(3) 0.0489(12) Uani 1 1 d . U . . .
C25 C 0.81760(19) 1.1248(4) 0.9490(3) 0.0515(12) Uani 1 1 d . U . . .
H25 H 0.794157 1.092671 0.976077 0.062 Uiso 1 1 calc R . . . .
C26 C 0.85668(17) 1.0734(4) 0.9265(3) 0.0462(11) Uani 1 1 d . U . . .
H26 H 0.859038 1.006225 0.937374 0.055 Uiso 1 1 calc R . . . .
C27 C 0.7709(2) 1.2772(5) 0.9549(4) 0.0661(17) Uani 1 1 d . U . . .
H27A H 0.768195 1.275502 1.010023 0.079 Uiso 1 1 calc R . . . .
H27B H 0.774606 1.345585 0.939536 0.079 Uiso 1 1 calc R . . . .
C28 C 0.88454(17) 0.6824(4) 0.7475(4) 0.0561(15) Uani 1 1 d . U . . .
H28A H 0.909044 0.660740 0.713374 0.067 Uiso 1 1 calc R . . . .
H28B H 0.883616 0.636087 0.789741 0.067 Uiso 1 1 calc R . . . .
C29 C 0.83736(17) 0.6945(4) 0.6331(4) 0.0524(13) Uani 1 1 d . U . . .
H29 H 0.865154 0.701561 0.606093 0.063 Uiso 1 1 calc R . . . .
C30 C 0.79449(15) 0.6979(4) 0.5951(3) 0.0447(11) Uani 1 1 d . U . . .
H30 H 0.793027 0.706038 0.542298 0.054 Uiso 1 1 calc R . . . .
C31 C 0.75425(16) 0.6892(4) 0.6350(3) 0.0432(11) Uani 1 1 d . U . . .
C32 C 0.75798(18) 0.6766(5) 0.7123(3) 0.0553(15) Uani 1 1 d . U . . .
H32 H 0.730634 0.673465 0.740870 0.066 Uiso 1 1 calc R . . . .
C33 C 0.80049(18) 0.6688(5) 0.7475(3) 0.0611(16) Uani 1 1 d . U . . .
H33 H 0.802707 0.654760 0.799551 0.073 Uiso 1 1 calc R . . . .
C34 C 0.70796(15) 0.6924(3) 0.5981(2) 0.0361(9) Uani 1 1 d . U . . .
C35 C 0.69811(17) 0.7593(4) 0.5402(3) 0.0472(12) Uani 1 1 d . U . . .
H35 H 0.721933 0.799864 0.521928 0.057 Uiso 1 1 calc R . . . .
C36 C 0.65372(16) 0.7652(4) 0.5105(3) 0.0428(11) Uani 1 1 d . U . . .
H36 H 0.646775 0.811359 0.472425 0.051 Uiso 1 1 calc R . . . .
C37 C 0.62945(15) 0.6397(3) 0.5883(2) 0.0314(9) Uani 1 1 d . U . . .
H37 H 0.605442 0.597906 0.604386 0.038 Uiso 1 1 calc R . . . .
C38 C 0.67329(15) 0.6313(3) 0.6199(2) 0.0365(9) Uani 1 1 d . U . . .
H38 H 0.679543 0.583176 0.656809 0.044 Uiso 1 1 calc R . . . .
C39 C 0.57160(14) 0.7174(3) 0.5066(2) 0.0327(9) Uani 1 1 d . U . . .
H39A H 0.554826 0.655372 0.512249 0.039 Uiso 1 1 calc R . . . .
H39B H 0.571434 0.734307 0.452774 0.039 Uiso 1 1 calc R . . . .
C40 C 0.54757(14) 0.7952(3) 0.5495(2) 0.0327(9) Uani 1 1 d . U . . .
C41 C 0.55466(16) 0.8926(3) 0.5333(3) 0.0373(10) Uani 1 1 d . U . . .
H41 H 0.572891 0.910281 0.491870 0.045 Uiso 1 1 calc R . . . .
C42 C 0.53528(16) 0.9639(3) 0.5774(3) 0.0393(10) Uani 1 1 d . U . . .
H42 H 0.540106 1.030120 0.565466 0.047 Uiso 1 1 calc R . . . .
C43 C 0.50934(14) 0.9401(3) 0.6376(3) 0.0344(9) Uani 1 1 d . U . . .
C44 C 0.50006(16) 0.8429(3) 0.6521(3) 0.0397(10) Uani 1 1 d . U . . .
H44 H 0.480751 0.825962 0.692400 0.048 Uiso 1 1 calc R . . . .
C45 C 0.51891(16) 0.7707(3) 0.6079(3) 0.0389(10) Uani 1 1 d . U . . .
H45 H 0.512170 0.704597 0.617682 0.047 Uiso 1 1 calc R . . . .
C46 C 0.49069(15) 1.0168(4) 0.6890(3) 0.0403(10) Uani 1 1 d . U . . .
H46A H 0.475049 1.068124 0.659171 0.048 Uiso 1 1 calc R . . . .
H46B H 0.467607 0.987710 0.722534 0.048 Uiso 1 1 calc R . . . .
C47 C 0.54893(17) 1.1434(3) 0.7129(3) 0.0431(11) Uani 1 1 d . U . . .
H47 H 0.535863 1.177941 0.671569 0.052 Uiso 1 1 calc R . . . .
C48 C 0.58694(18) 1.1789(3) 0.7499(3) 0.0435(11) Uani 1 1 d . U . . .
H48 H 0.600387 1.238039 0.734083 0.052 Uiso 1 1 calc R . . . .
C49 C 0.60622(17) 1.1300(3) 0.8103(3) 0.0392(10) Uani 1 1 d . U . . .
C50 C 0.58552(16) 1.0438(3) 0.8324(3) 0.0400(10) Uani 1 1 d . U . . .
H50 H 0.597601 1.009251 0.874487 0.048 Uiso 1 1 calc R . . . .
C51 C 0.54714(17) 1.0084(4) 0.7925(3) 0.0412(10) Uani 1 1 d . U . . .
H51 H 0.533418 0.948637 0.806147 0.049 Uiso 1 1 calc R . . . .
C52 C 0.64813(18) 1.1668(3) 0.8491(3) 0.0400(10) Uani 1 1 d . U . . .
C53 C 0.6848(2) 1.2029(4) 0.8094(3) 0.0573(14) Uani 1 1 d . U . . .
H53 H 0.682489 1.204963 0.756259 0.069 Uiso 1 1 calc R . . . .
C54 C 0.7235(2) 1.2348(4) 0.8437(3) 0.0584(14) Uani 1 1 d . U . . .
H54 H 0.748507 1.256873 0.814528 0.070 Uiso 1 1 calc R . . . .
C55 C 0.69255(18) 1.2043(4) 0.9596(3) 0.0526(13) Uani 1 1 d . U . . .
H55 H 0.695179 1.206928 1.012621 0.063 Uiso 1 1 calc R . . . .
C56 C 0.65268(18) 1.1676(4) 0.9268(3) 0.0489(12) Uani 1 1 d . U . . .
H56 H 0.628560 1.142999 0.956747 0.059 Uiso 1 1 calc R . . . .
F1 F 0.60790(12) 0.6952(3) 0.22128(18) 0.0642(9) Uani 1 1 d . U . . .
F2 F 0.65724(10) 0.7933(2) 0.28286(18) 0.0571(8) Uani 1 1 d . U . . .
F3 F 0.61823(11) 0.6800(2) 0.34662(17) 0.0535(8) Uani 1 1 d . U . . .
F4 F 0.60124(11) 0.8394(2) 0.36120(15) 0.0474(7) Uani 1 1 d . U . . .
F5 F 0.55099(10) 0.7393(3) 0.3008(2) 0.0641(9) Uani 1 1 d . U . . .
F6 F 0.59036(11) 0.8536(2) 0.23701(16) 0.0562(8) Uani 1 1 d . U . . .
F7 F 0.73324(14) 0.4327(4) 0.5907(2) 0.0886(13) Uani 1 1 d . U . . .
F8 F 0.72252(19) 0.3084(4) 0.6700(3) 0.1205(19) Uani 1 1 d . U . . .
F9 F 0.7924(2) 0.3281(4) 0.6133(3) 0.1156(18) Uani 1 1 d . U . . .
F10 F 0.78529(14) 0.3535(4) 0.7361(2) 0.0959(15) Uani 1 1 d . U . . .
F11 F 0.79550(14) 0.4767(4) 0.6581(3) 0.0962(14) Uani 1 1 d . U . . .
F12 F 0.72701(14) 0.4586(4) 0.7133(2) 0.1025(17) Uani 1 1 d . U . . .
F19 F 0.8820(3) 0.9771(7) 0.4786(8) 0.137(3) Uani 0.538(6) 1 d D U P A 1
F20 F 0.8510(4) 0.8431(8) 0.4327(9) 0.128(3) Uani 0.538(6) 1 d D U P A 1
F21 F 0.8186(5) 0.9053(8) 0.5640(7) 0.132(3) Uani 0.538(6) 1 d D U P A 1
F22 F 0.8165(5) 0.9732(7) 0.3931(6) 0.121(3) Uani 0.538(6) 1 d D U P A 1
F23 F 0.7849(3) 0.8681(10) 0.4572(8) 0.119(3) Uani 0.538(6) 1 d D U P A 1
F24 F 0.8245(4) 1.0338(8) 0.4933(9) 0.123(3) Uani 0.538(6) 1 d D U P A 1
N1 N 0.83965(13) 0.6813(3) 0.7072(3) 0.0498(11) Uani 1 1 d D U . . .
N2 N 0.62005(12) 0.7065(3) 0.53474(19) 0.0310(7) Uani 1 1 d D U . . .
N3 N 0.72775(15) 1.2364(3) 0.9189(3) 0.0481(10) Uani 1 1 d D U . . .
N4 N 0.52965(13) 1.0594(3) 0.7346(2) 0.0373(8) Uani 1 1 d D U . . .
P1 P 0.60407(4) 0.76614(9) 0.29104(7) 0.0389(3) Uani 1 1 d D . . . .
P2 P 0.75892(5) 0.39098(15) 0.66301(9) 0.0646(5) Uani 1 1 d D . . . .
P4 P 0.83431(8) 0.93250(18) 0.47771(16) 0.0891(6) Uani 1 1 d . U . . .
P3 P 0.44154(5) 0.89488(10) 0.90778(8) 0.0438(3) Uani 0.430(8) 1 d . U P B 1
F13 F 0.4155(5) 0.9465(6) 0.9726(6) 0.083(3) Uani 0.430(8) 1 d . U P B 1
F14 F 0.3946(4) 0.9228(8) 0.8565(8) 0.088(3) Uani 0.430(8) 1 d . U P B 1
F15 F 0.4555(8) 1.0040(15) 0.8752(9) 0.051(3) Uani 0.430(8) 1 d . U P B 1
F16 F 0.4622(4) 0.8524(7) 0.8333(6) 0.064(2) Uani 0.430(8) 1 d . U P B 1
F17 F 0.4924(5) 0.8906(10) 0.9374(8) 0.092(3) Uani 0.430(8) 1 d D U P B 1
F18 F 0.4338(5) 0.7889(10) 0.9359(8) 0.069(3) Uani 0.430(8) 1 d D U P B 1
P5 P 0.44154(5) 0.89488(10) 0.90778(8) 0.0438(3) Uani 0.570(8) 1 d D U P B 2
F13A F 0.3914(2) 0.9216(5) 0.9145(6) 0.072(2) Uani 0.570(8) 1 d D U P B 2
F14A F 0.4151(4) 0.7890(8) 0.9160(6) 0.072(2) Uani 0.570(8) 1 d D U P B 2
F15A F 0.4603(5) 0.9983(12) 0.8977(7) 0.050(2) Uani 0.570(8) 1 d D U P B 2
F16A F 0.4358(4) 0.8740(7) 0.8234(5) 0.087(2) Uani 0.570(8) 1 d D U P B 2
F17A F 0.4949(3) 0.8604(8) 0.9031(6) 0.094(3) Uani 0.570(8) 1 d D U P B 2
F18A F 0.4495(3) 0.9073(8) 0.9940(4) 0.091(2) Uani 0.570(8) 1 d D U P B 2
F19A F 0.8504(5) 0.9283(10) 0.3956(7) 0.116(3) Uani 0.462(6) 1 d D U P A 2
F20A F 0.8100(5) 0.8984(9) 0.4442(7) 0.094(2) Uani 0.462(6) 1 d D U P A 2
F21A F 0.8567(4) 0.8265(9) 0.4873(8) 0.102(2) Uani 0.462(6) 1 d D U P A 2
F22A F 0.8013(4) 1.0243(11) 0.4951(9) 0.099(2) Uani 0.462(6) 1 d D U P A 2
F23A F 0.7839(4) 0.9097(8) 0.5093(8) 0.094(2) Uani 0.462(6) 1 d D U P A 2
F24A F 0.8535(4) 0.8989(9) 0.5482(8) 0.108(3) Uani 0.462(6) 1 d . U P A 2

loop_
_atom_site_aniso_label
_atom_site_aniso_U_11
_atom_site_aniso_U_22
_atom_site_aniso_U_33
_atom_site_aniso_U_23
_atom_site_aniso_U_13
_atom_site_aniso_U_12
C1 0.048(3) 0.041(3) 0.086(4) -0.014(3) -0.006(3) -0.007(2)
C2 0.045(3) 0.037(3) 0.101(4) 0.000(3) -0.010(3) 0.003(2)
C3 0.040(3) 0.039(3) 0.090(4) 0.011(3) -0.015(3) 0.003(2)
C4 0.039(3) 0.038(3) 0.078(3) -0.009(2) -0.018(2) -0.003(2)
C5 0.031(2) 0.031(2) 0.069(3) 0.000(2) -0.010(2) -0.0046(18)
C6 0.036(2) 0.039(3) 0.074(3) 0.005(2) -0.022(2) 0.002(2)
C7 0.043(2) 0.030(2) 0.055(3) 0.000(2) -0.012(2) 0.0007(18)
C8 0.046(3) 0.029(2) 0.067(3) 0.001(2) -0.028(2) -0.0049(19)
C9 0.054(3) 0.033(3) 0.092(4) 0.004(3) -0.015(3) 0.001(2)
C10 0.053(3) 0.034(3) 0.137(5) -0.008(3) -0.027(4) -0.002(2)
C11 0.059(4) 0.036(3) 0.130(5) -0.018(3) -0.045(4) 0.008(2)
C12 0.094(5) 0.061(4) 0.086(4) -0.017(3) -0.050(4) 0.019(3)
C13 0.069(4) 0.046(3) 0.070(3) -0.001(3) -0.037(3) 0.008(3)
C14 0.041(2) 0.031(2) 0.050(3) 0.003(2) -0.013(2) 0.0006(18)
C15 0.029(2) 0.031(2) 0.052(3) 0.0045(19) -0.0121(19) 0.0005(17)
C16 0.055(3) 0.033(2) 0.073(4) 0.006(2) -0.030(3) -0.003(2)
C17 0.059(3) 0.035(3) 0.084(4) 0.000(3) -0.038(3) 0.004(2)
C18 0.031(2) 0.037(2) 0.065(3) -0.008(2) -0.011(2) 0.0102(19)
C19 0.045(3) 0.046(3) 0.062(3) -0.002(2) -0.023(2) 0.009(2)
C20 0.040(3) 0.036(2) 0.063(3) 0.004(2) -0.025(2) 0.006(2)
C21 0.046(2) 0.032(2) 0.048(3) -0.004(2) -0.016(2) 0.0052(19)
C22 0.048(3) 0.027(2) 0.060(3) 0.002(2) -0.019(2) -0.0006(19)
C23 0.056(3) 0.033(2) 0.065(3) -0.011(2) -0.028(2) 0.002(2)
C24 0.041(2) 0.040(2) 0.064(3) -0.019(2) -0.026(2) 0.012(2)
C25 0.049(3) 0.046(3) 0.058(3) -0.011(2) -0.005(2) 0.004(2)
C26 0.045(3) 0.030(2) 0.062(3) -0.008(2) -0.006(2) 0.0058(19)
C27 0.060(3) 0.056(3) 0.081(4) -0.034(3) -0.024(3) 0.019(3)
C28 0.033(2) 0.037(3) 0.096(4) -0.015(3) -0.027(3) 0.009(2)
C29 0.027(2) 0.051(3) 0.079(3) -0.007(3) -0.012(2) -0.001(2)
C30 0.026(2) 0.053(3) 0.055(3) -0.006(2) -0.0059(19) -0.003(2)
C31 0.029(2) 0.047(3) 0.054(3) -0.016(2) -0.0078(19) 0.0064(19)
C32 0.035(2) 0.082(4) 0.048(3) -0.032(3) -0.012(2) 0.017(3)
C33 0.037(3) 0.085(4) 0.061(3) -0.031(3) -0.013(2) 0.023(3)
C34 0.025(2) 0.047(3) 0.036(2) -0.0128(19) -0.0009(16) 0.0024(18)
C35 0.035(2) 0.041(3) 0.065(3) 0.003(2) -0.008(2) -0.008(2)
C36 0.034(2) 0.042(3) 0.053(3) 0.012(2) -0.005(2) -0.0075(19)
C37 0.034(2) 0.028(2) 0.032(2) -0.0023(16) 0.0002(16) -0.0027(17)
C38 0.035(2) 0.040(2) 0.034(2) -0.0026(19) 0.0015(17) 0.0040(18)
C39 0.027(2) 0.042(2) 0.028(2) -0.0036(18) -0.0051(16) -0.0061(17)
C40 0.029(2) 0.038(2) 0.031(2) -0.0055(17) -0.0026(16) -0.0056(17)
C41 0.038(2) 0.038(2) 0.036(2) 0.0063(18) -0.0035(18) -0.0034(19)
C42 0.039(2) 0.029(2) 0.050(3) -0.0008(19) -0.0015(19) 0.0011(18)
C43 0.025(2) 0.036(2) 0.042(2) 0.0029(18) -0.0077(16) -0.0026(17)
C44 0.035(2) 0.038(2) 0.047(3) 0.004(2) 0.0125(19) -0.0020(19)
C45 0.036(2) 0.035(2) 0.046(3) 0.0029(19) 0.0036(19) -0.0052(19)
C46 0.026(2) 0.043(3) 0.052(3) -0.003(2) 0.0027(18) 0.0020(18)
C47 0.048(3) 0.030(2) 0.051(3) 0.007(2) -0.007(2) -0.0004(19)
C48 0.056(3) 0.021(2) 0.053(3) 0.0055(19) -0.006(2) -0.0044(19)
C49 0.045(3) 0.034(2) 0.038(2) -0.0015(19) 0.0100(18) 0.0043(19)
C50 0.041(2) 0.036(2) 0.043(3) 0.004(2) 0.0040(19) -0.0003(19)
C51 0.043(3) 0.036(2) 0.045(3) 0.003(2) 0.0080(19) 0.0025(19)
C52 0.054(3) 0.026(2) 0.041(2) 0.0012(18) -0.0026(19) 0.0043(19)
C53 0.061(3) 0.064(4) 0.046(3) 0.011(3) -0.006(2) -0.021(3)
C54 0.061(3) 0.056(3) 0.058(3) 0.011(3) -0.003(2) -0.021(3)
C55 0.046(3) 0.073(4) 0.039(3) -0.016(2) -0.007(2) 0.024(2)
C56 0.048(3) 0.062(3) 0.037(2) -0.008(2) -0.001(2) 0.013(2)
F1 0.068(2) 0.067(2) 0.0582(19) -0.0174(17) 0.0109(16) 0.0111(17)
F2 0.0363(16) 0.067(2) 0.069(2) 0.0058(16) 0.0135(14) -0.0015(14)
F3 0.072(2) 0.0359(15) 0.0535(17) 0.0106(13) 0.0224(15) 0.0124(14)
F4 0.0621(18) 0.0407(15) 0.0398(15) 0.0042(12) 0.0075(13) 0.0066(13)
F5 0.0387(17) 0.071(2) 0.083(2) -0.0054(18) 0.0170(15) -0.0042(15)
F6 0.065(2) 0.062(2) 0.0418(16) 0.0141(14) 0.0106(14) 0.0169(16)
F7 0.083(3) 0.122(4) 0.060(2) 0.037(2) -0.0033(19) 0.021(2)
F8 0.110(4) 0.129(4) 0.123(4) 0.046(4) -0.008(3) -0.030(3)
F9 0.144(4) 0.115(4) 0.090(3) 0.019(3) 0.039(3) 0.060(3)
F10 0.072(3) 0.136(4) 0.080(3) 0.048(3) -0.004(2) 0.017(3)
F11 0.061(2) 0.101(3) 0.127(4) 0.034(3) 0.019(2) 0.011(2)
F12 0.066(2) 0.185(5) 0.058(2) 0.018(3) 0.0192(18) 0.046(3)
F19 0.073(4) 0.098(6) 0.239(8) 0.037(6) -0.029(5) -0.013(4)
F20 0.112(6) 0.096(5) 0.177(7) -0.011(5) 0.012(6) 0.040(5)
F21 0.163(8) 0.110(6) 0.122(6) 0.037(5) 0.013(6) 0.025(7)
F22 0.153(7) 0.088(5) 0.122(5) 0.048(5) 0.015(5) 0.006(5)
F23 0.054(4) 0.146(7) 0.156(7) 0.054(6) 0.009(5) -0.036(5)
F24 0.127(7) 0.064(4) 0.178(7) 0.044(4) 0.000(7) 0.011(5)
N1 0.0250(19) 0.046(2) 0.077(3) -0.023(2) -0.0154(18) 0.0090(17)
N2 0.0307(17) 0.0352(19) 0.0269(17) -0.0041(14) -0.0038(13) -0.0033(14)
N3 0.048(2) 0.037(2) 0.058(2) -0.0070(19) -0.0166(19) 0.0101(18)
N4 0.0337(19) 0.0326(19) 0.045(2) -0.0071(16) -0.0027(16) -0.0001(15)
P1 0.0362(6) 0.0413(7) 0.0395(6) 0.0025(5) 0.0105(5) 0.0035(5)
P2 0.0488(8) 0.0953(13) 0.0503(8) 0.0249(8) 0.0109(6) 0.0189(8)
P4 0.0715(13) 0.0766(13) 0.1193(18) 0.0169(12) 0.0069(12) 0.0153(10)
P3 0.0452(7) 0.0389(7) 0.0476(7) -0.0038(5) 0.0081(6) 0.0069(5)
F13 0.141(7) 0.057(4) 0.054(4) 0.001(4) 0.052(5) 0.010(5)
F14 0.069(5) 0.080(5) 0.113(6) -0.001(6) -0.035(5) -0.002(4)
F15 0.058(6) 0.036(4) 0.060(8) -0.005(5) 0.016(6) 0.002(4)
F16 0.079(6) 0.043(4) 0.071(5) -0.028(4) 0.040(4) -0.021(4)
F17 0.077(5) 0.096(6) 0.100(6) -0.012(5) -0.040(5) 0.029(5)
F18 0.084(7) 0.050(4) 0.073(7) 0.019(4) 0.026(5) 0.013(5)
P5 0.0452(7) 0.0389(7) 0.0476(7) -0.0038(5) 0.0081(6) 0.0069(5)
F13A 0.038(3) 0.064(4) 0.115(6) 0.028(4) 0.011(3) -0.003(3)
F14A 0.083(6) 0.053(3) 0.080(6) 0.006(4) 0.020(4) -0.011(4)
F15A 0.037(4) 0.044(4) 0.069(7) -0.016(4) 0.009(5) -0.007(3)
F16A 0.129(7) 0.076(5) 0.057(3) -0.005(3) 0.004(4) -0.032(5)
F17A 0.069(4) 0.108(6) 0.107(6) 0.019(5) 0.035(4) 0.046(4)
F18A 0.091(5) 0.133(6) 0.051(3) -0.010(4) 0.003(3) -0.044(4)
F19A 0.105(5) 0.122(5) 0.123(5) 0.037(5) 0.029(4) -0.005(5)
F20A 0.077(4) 0.088(4) 0.116(4) 0.021(3) 0.007(3) -0.002(3)
F21A 0.078(4) 0.093(4) 0.136(5) 0.024(4) 0.004(5) 0.017(4)
F22A 0.078(5) 0.080(4) 0.139(5) 0.025(4) 0.010(5) 0.018(4)
F23A 0.065(4) 0.087(4) 0.130(5) 0.011(4) 0.014(4) -0.008(4)
F24A 0.089(5) 0.101(5) 0.135(5) 0.039(4) -0.012(5) 0.034(5)

loop_
_atom_type_symbol
_atom_type_description
_atom_type_scat_dispersion_real
_atom_type_scat_dispersion_imag
_atom_type_scat_source
C C 0.0033 0.0016 'International Tables Vol C Tables 4.2.6.8 and 6.1.1.4'
H H 0.0000 0.0000 'International Tables Vol C Tables 4.2.6.8 and 6.1.1.4'
F F 0.0171 0.0103 'International Tables Vol C Tables 4.2.6.8 and 6.1.1.4'
N N 0.0061 0.0033 'International Tables Vol C Tables 4.2.6.8 and 6.1.1.4'
P P 0.1023 0.0942 'International Tables Vol C Tables 4.2.6.8 and 6.1.1.4'
Cl Cl 0.1484 0.1585 'International Tables Vol C Tables 4.2.6.8 and 6.1.1.4'

loop_
_geom_angle_atom_site_label_1
_geom_angle_atom_site_label_2
_geom_angle_atom_site_label_3
_geom_angle
C2 C1 H1 119.8
C2 C1 C4 120.3(6)
C4 C1 H1 119.8
C1 C2 H2 120.2
C1 C2 C3 119.6(6)
C3 C2 H2 120.2
C2 C3 H3 119.6
C6 C3 C2 120.7(5)
C6 C3 H3 119.6
C1 C4 H4 119.8
C5 C4 C1 120.4(5)
C5 C4 H4 119.8
C4 C5 C6 118.4(5)
C4 C5 C7 122.1(4)
C6 C5 C7 119.5(5)
C3 C6 C5 120.5(6)
C3 C6 H6 119.7
C5 C6 H6 119.7
C5 C7 C8 114.4(4)
C14 C7 C5 123.2(4)
C14 C7 C8 122.4(5)
C9 C8 C7 118.8(5)
C9 C8 C13 120.8(5)
C13 C8 C7 120.4(5)
C8 C9 H9 119.5
C10 C9 C8 121.1(7)
C10 C9 H9 119.5
C9 C10 H10 120.6
C11 C10 C9 118.7(7)
C11 C10 H10 120.6
C10 C11 H11 119.6
C10 C11 C12 120.7(6)
C12 C11 H11 119.6
C11 C12 H12 119.8
C13 C12 C11 120.3(7)
C13 C12 H12 119.8
C8 C13 H13 120.8
C12 C13 C8 118.4(7)
C12 C13 H13 120.8
C7 C14 C15 122.0(4)
C7 C14 C21 124.6(4)
C21 C14 C15 113.3(4)
C16 C15 C14 122.6(4)
C20 C15 C14 120.4(4)
C20 C15 C16 117.0(4)
C15 C16 H16 119.4
C17 C16 C15 121.1(5)
C17 C16 H16 119.4
C16 C17 H17 119.2
C18 C17 C16 121.5(5)
C18 C17 H17 119.2
C17 C18 C19 118.9(5)
C17 C18 C28 119.3(4)
C19 C18 C28 121.7(4)
C18 C19 H19 120.1
C20 C19 C18 119.7(4)
C20 C19 H19 120.1
C15 C20 H20 119.1
C19 C20 C15 121.8(4)
C19 C20 H20 119.1
C22 C21 C14 122.4(5)
C26 C21 C14 120.0(4)
C26 C21 C22 117.5(5)
C21 C22 H22 119.4
C23 C22 C21 121.2(5)
C23 C22 H22 119.4
C22 C23 H23 120.2
C22 C23 C24 119.5(5)
C24 C23 H23 120.2
C23 C24 C27 118.1(5)
C25 C24 C23 120.0(5)
C25 C24 C27 121.9(6)
C24 C25 H25 119.7
C24 C25 C26 120.5(6)
C26 C25 H25 119.7
C21 C26 H26 119.4
C25 C26 C21 121.2(5)
C25 C26 H26 119.4
C24 C27 H27A 109.5
C24 C27 H27B 109.5
H27A C27 H27B 108.1
N3 C27 C24 110.7(4)
N3 C27 H27A 109.5
N3 C27 H27B 109.5
C18 C28 H28A 109.2
C18 C28 H28B 109.2
H28A C28 H28B 107.9
N1 C28 C18 112.2(4)
N1 C28 H28A 109.2
N1 C28 H28B 109.2
C30 C29 H29 119.7
N1 C29 H29 119.7
N1 C29 C30 120.6(5)
C29 C30 H30 120.4
C31 C30 C29 119.3(5)
C31 C30 H30 120.3
C30 C31 C32 118.5(4)
C30 C31 C34 121.9(5)
C32 C31 C34 119.6(4)
C31 C32 H32 119.6
C33 C32 C31 120.9(5)
C33 C32 H32 119.6
C32 C33 H33 120.3
N1 C33 C32 119.3(6)
N1 C33 H33 120.3
C35 C34 C31 120.8(4)
C38 C34 C31 120.8(4)
C38 C34 C35 118.5(4)
C34 C35 H35 120.3
C36 C35 C34 119.4(5)
C36 C35 H35 120.3
C35 C36 H36 119.6
N2 C36 C35 120.7(4)
N2 C36 H36 119.6
C38 C37 H37 119.5
N2 C37 H37 119.5
N2 C37 C38 120.9(4)
C34 C38 C37 119.9(4)
C34 C38 H38 120.0
C37 C38 H38 120.0
H39A C39 H39B 108.2
C40 C39 H39A 109.7
C40 C39 H39B 109.7
N2 C39 H39A 109.7
N2 C39 H39B 109.7
N2 C39 C40 110.0(3)
C41 C40 C39 121.0(4)
C45 C40 C39 119.9(4)
C45 C40 C41 119.1(4)
C40 C41 H41 119.8
C42 C41 C40 120.4(4)
C42 C41 H41 119.8
C41 C42 H42 119.6
C43 C42 C41 120.8(4)
C43 C42 H42 119.6
C42 C43 C44 119.3(4)
C42 C43 C46 121.4(4)
C44 C43 C46 119.3(4)
C43 C44 H44 119.8
C45 C44 C43 120.4(4)
C45 C44 H44 119.8
C40 C45 C44 119.9(4)
C40 C45 H45 120.1
C44 C45 H45 120.1
C43 C46 H46A 109.8
C43 C46 H46B 109.8
H46A C46 H46B 108.2
N4 C46 C43 109.6(3)
N4 C46 H46A 109.8
N4 C46 H46B 109.8
C48 C47 H47 119.8
N4 C47 H47 119.8
N4 C47 C48 120.3(4)
C47 C48 H48 119.7
C47 C48 C49 120.6(4)
C49 C48 H48 119.7
C48 C49 C50 118.2(5)
C48 C49 C52 120.7(4)
C50 C49 C52 121.0(4)
C49 C50 H50 120.1
C51 C50 C49 119.7(5)
C51 C50 H50 120.1
C50 C51 H51 120.3
N4 C51 C50 119.4(4)
N4 C51 H51 120.3
C53 C52 C49 120.8(4)
C53 C52 C56 117.1(5)
C56 C52 C49 122.0(5)
C52 C53 H53 119.2
C54 C53 C52 121.6(5)
C54 C53 H53 119.2
C53 C54 H54 119.3
C53 C54 N3 121.3(5)
N3 C54 H54 119.3
C56 C55 H55 119.0
N3 C55 H55 119.0
N3 C55 C56 121.9(5)
C52 C56 H56 120.5
C55 C56 C52 119.1(5)
C55 C56 H56 120.5
C29 N1 C28 120.5(5)
C29 N1 C33 121.2(4)
C33 N1 C28 118.3(5)
C36 N2 C37 120.4(4)
C36 N2 C39 120.8(4)
C37 N2 C39 118.7(4)
C54 N3 C27 119.4(5)
C55 N3 C27 121.7(5)
C55 N3 C54 118.9(4)
C47 N4 C46 119.6(4)
C51 N4 C46 118.6(4)
C51 N4 C47 121.6(4)
F1 P1 F3 90.41(18)
F1 P1 F4 178.7(2)
F2 P1 F1 89.34(19)
F2 P1 F3 90.04(18)
F2 P1 F4 89.43(18)
F2 P1 F5 179.0(2)
F2 P1 F6 89.47(18)
F3 P1 F4 90.05(16)
F5 P1 F1 91.54(19)
F5 P1 F3 89.44(19)
F5 P1 F4 89.69(18)
F5 P1 F6 91.03(19)
F6 P1 F1 90.73(19)
F6 P1 F3 178.8(2)
F6 P1 F4 88.80(16)
F7 P2 F9 91.2(3)
F7 P2 F11 89.0(3)
F7 P2 F12 89.0(2)
F8 P2 F7 91.7(3)
F8 P2 F9 93.6(4)
F8 P2 F10 90.2(3)
F8 P2 F11 178.3(3)
F8 P2 F12 89.2(3)
F9 P2 F11 88.0(3)
F9 P2 F12 177.2(4)
F10 P2 F7 177.7(3)
F10 P2 F9 89.8(3)
F10 P2 F11 89.0(3)
F10 P2 F12 89.9(2)
F11 P2 F12 89.2(3)
F19 P4 F20 92.1(7)
F19 P4 F21 110.6(8)
F19 P4 F22 97.5(6)
F19 P4 F23 165.8(8)
F20 P4 F21 113.2(7)
F20 P4 F22 83.8(7)
F20 P4 F23 75.1(7)
F21 P4 F22 145.8(7)
F21 P4 F23 80.7(7)
F22 P4 F23 75.3(6)
F24 P4 F19 77.7(7)
F24 P4 F20 157.8(9)
F24 P4 F21 88.9(7)
F24 P4 F22 78.2(7)
F24 P4 F23 112.1(7)
F19A P4 F21A 86.5(7)
F19A P4 F22A 113.7(8)
F19A P4 F23A 128.4(8)
F20A P4 F19A 69.3(9)
F20A P4 F21A 84.9(8)
F20A P4 F22A 94.4(8)
F20A P4 F23A 60.2(8)
F20A P4 F24A 127.2(9)
F21A P4 F22A 158.2(8)
F23A P4 F21A 98.5(6)
F23A P4 F22A 62.9(6)
F24A P4 F19A 134.3(8)
F24A P4 F21A 57.9(7)
F24A P4 F22A 107.4(8)
F24A P4 F23A 87.7(7)
F13 P3 F14 84.5(7)
F13 P3 F15 88.3(8)
F13 P3 F16 170.5(7)
F14 P3 F15 78.3(8)
F16 P3 F14 86.6(6)
F16 P3 F15 86.7(8)
F17 P3 F13 103.4(8)
F17 P3 F14 161.7(7)
F17 P3 F15 85.4(9)
F17 P3 F16 84.3(6)
F17 P3 F18 89.7(7)
F18 P3 F13 96.6(6)
F18 P3 F14 105.9(7)
F18 P3 F15 173.8(10)
F18 P3 F16 89.0(7)
F13A P5 F14A 76.3(5)
F13A P5 F15A 97.1(7)
F13A P5 F16A 92.5(6)
F13A P5 F17A 176.6(5)
F13A P5 F18A 90.7(5)
F15A P5 F14A 173.1(7)
F15A P5 F16A 95.1(6)
F15A P5 F17A 86.0(7)
F15A P5 F18A 88.3(6)
F16A P5 F14A 83.3(5)
F16A P5 F17A 88.5(6)
F16A P5 F18A 175.0(6)
F17A P5 F14A 100.6(6)
F18A P5 F14A 93.8(5)
F18A P5 F17A 88.1(5)
P4 F20A F19A 71.8(9)
F24A F21A P4 55.4(6)
P4 F22A F23A 58.1(6)
P4 F23A F22A 59.0(5)
P4 F24A F21A 66.7(8)

loop_
_geom_bond_atom_site_label_1
_geom_bond_atom_site_label_2
_geom_bond_distance
C1 H1 0.9500
C1 C2 1.355(8)
C1 C4 1.404(8)
C2 H2 0.9500
C2 C3 1.394(9)
C3 H3 0.9500
C3 C6 1.348(8)
C4 H4 0.9500
C4 C5 1.367(8)
C5 C6 1.417(6)
C5 C7 1.482(7)
C6 H6 0.9500
C7 C8 1.519(7)
C7 C14 1.339(7)
C8 C9 1.392(8)
C8 C13 1.395(9)
C9 H9 0.9500
C9 C10 1.391(8)
C10 H10 0.9500
C10 C11 1.379(11)
C11 H11 0.9500
C11 C12 1.416(11)
C12 H12 0.9500
C12 C13 1.394(9)
C13 H13 0.9500
C14 C15 1.499(6)
C14 C21 1.493(7)
C15 C16 1.390(7)
C15 C20 1.382(6)
C16 H16 0.9500
C16 C17 1.362(7)
C17 H17 0.9500
C17 C18 1.356(7)
C18 C19 1.384(7)
C18 C28 1.531(7)
C19 H19 0.9500
C19 C20 1.374(7)
C20 H20 0.9500
C21 C22 1.407(7)
C21 C26 1.399(8)
C22 H22 0.9500
C22 C23 1.385(8)
C23 H23 0.9500
C23 C24 1.415(8)
C24 C25 1.354(8)
C24 C27 1.507(7)
C25 H25 0.9500
C25 C26 1.399(7)
C26 H26 0.9500
C27 H27A 0.9900
C27 H27B 0.9900
C27 N3 1.495(7)
C28 H28A 0.9900
C28 H28B 0.9900
C28 N1 1.465(6)
C29 H29 0.9500
C29 C30 1.396(7)
C29 N1 1.337(8)
C30 H30 0.9500
C30 C31 1.381(7)
C31 C32 1.393(8)
C31 C34 1.474(6)
C32 H32 0.9500
C32 C33 1.368(7)
C33 H33 0.9500
C33 N1 1.364(8)
C34 C35 1.410(7)
C34 C38 1.372(7)
C35 H35 0.9500
C35 C36 1.375(7)
C36 H36 0.9500
C36 N2 1.343(6)
C37 H37 0.9500
C37 C38 1.375(6)
C37 N2 1.354(6)
C38 H38 0.9500
C39 H39A 0.9900
C39 H39B 0.9900
C39 C40 1.499(6)
C39 N2 1.480(5)
C40 C41 1.392(6)
C40 C45 1.388(6)
C41 H41 0.9500
C41 C42 1.386(7)
C42 H42 0.9500
C42 C43 1.365(7)
C43 C44 1.394(6)
C43 C46 1.510(7)
C44 H44 0.9500
C44 C45 1.391(7)
C45 H45 0.9500
C46 H46A 0.9900
C46 H46B 0.9900
C46 N4 1.491(6)
C47 H47 0.9500
C47 C48 1.357(7)
C47 N4 1.347(6)
C48 H48 0.9500
C48 C49 1.378(7)
C49 C50 1.393(7)
C49 C52 1.468(7)
C50 H50 0.9500
C50 C51 1.390(7)
C51 H51 0.9500
C51 N4 1.340(6)
C52 C53 1.381(8)
C52 C56 1.391(7)
C53 H53 0.9500
C53 C54 1.333(8)
C54 H54 0.9500
C54 N3 1.347(7)
C55 H55 0.9500
C55 C56 1.374(8)
C55 N3 1.337(7)
C56 H56 0.9500
F1 P1 1.591(3)
F2 P1 1.587(3)
F3 P1 1.597(3)
F4 P1 1.614(3)
F5 P1 1.587(3)
F6 P1 1.590(3)
F7 P2 1.582(4)
F8 P2 1.557(5)
F9 P2 1.586(5)
F10 P2 1.582(4)
F11 P2 1.588(5)
F12 P2 1.602(5)
F19 P4 1.505(9)
F20 P4 1.556(11)
F21 P4 1.660(12)
F22 P4 1.681(10)
F23 P4 1.709(11)
F24 P4 1.456(13)
P4 F19A 1.550(12)
P4 F20A 1.025(13)
P4 F21A 1.607(11)
P4 F22A 1.619(13)
P4 F23A 1.603(10)
P4 F24A 1.441(11)
P3 F13 1.567(8)
P3 F14 1.660(10)
P3 F15 1.669(19)
P3 F16 1.584(9)
P3 F17 1.547(11)
P3 F18 1.565(14)
P5 F13A 1.498(6)
P5 F14A 1.657(10)
P5 F15A 1.539(15)
P5 F16A 1.540(8)
P5 F17A 1.612(8)
P5 F18A 1.562(7)
F19A F20A 1.526(16)
F21A F24A 1.482(18)
F22A F23A 1.682(18)

loop_
_smtbx_masks_void_nr
_smtbx_masks_void_average_x
_smtbx_masks_void_average_y
_smtbx_masks_void_average_z
_smtbx_masks_void_volume
_smtbx_masks_void_count_electrons
_smtbx_masks_void_content
1 -0.252 -0.250 0.055 902.0 140.2 '2(CH2Cl2) + CHCl3'
2 0.252 0.250 0.311 902.0 140.6 '2(CH2Cl2) + CHCl3'
